data_7061872
loop_
_publ_author_name
'da Silva, Felipe Dornelles'
'Bortolotto, Tanize'
'Tirloni, B\'arbara'
'Daudt, Nat\'alia de Freitas'
'Lang, Ernesto Schulz'
'Cargnelutti, Roberta'

_publ_section_title
;
 Bis(2-pyridyl)ditellane as a precursor to CoII, CuI and CuII complex
 formation: structural characterization and photocatalytic studies
;
_journal_issue 38
_journal_name_full 'New Journal of Chemistry'
_journal_page_first 18165
_journal_page_last 18172
_journal_paper_doi 10.1039/D2NJ02761E
_journal_volume 46
_journal_year 2022
_chemical_formula_moiety 'C20 H16 Cl4 Cu2 N4 O2 Te2'
_chemical_formula_sum 'C20 H16 Cl4 Cu2 N4 O2 Te2'
_chemical_formula_weight 868.45
_space_group_crystal_system monoclinic
_space_group_IT_number 15
_space_group_name_Hall '-C 2yc'
_space_group_name_H-M_alt 'C 1 2/c 1'
_atom_sites_solution_hydrogens geom
_audit_creation_method SHELXL-2018/3
_audit_update_record
;
2022-07-28 deposited with the CCDC.	2022-08-24 downloaded from the CCDC.
;
_cell_angle_alpha 90
_cell_angle_beta 94.930(3)
_cell_angle_gamma 90
_cell_formula_units_Z 4
_cell_length_a 20.7062(16)
_cell_length_b 8.3237(6)
_cell_length_c 14.6386(12)
_cell_measurement_reflns_used 6754
_cell_measurement_temperature 100(2)
_cell_measurement_theta_max 27.16
_cell_measurement_theta_min 2.79
_cell_volume 2513.7(3)
_computing_cell_refinement 'SAINT V8.38A (Bruker AXS Inc., 2017)'
_computing_data_collection 'APEX3 v2017.3-0 (Bruker AXS Inc., 2017)'
_computing_data_reduction 'SAINT V8.38A (Bruker AXS Inc., 2016)'
_computing_molecular_graphics 'shelXle (C.B. Huebschle, rev 833)'
_computing_structure_refinement 'SHELXL-2018/3 (Sheldrick, 2018)'
_computing_structure_solution 'SHELXT 2014/5 (Sheldrick, 2014)'
_diffrn_ambient_temperature 100(2)
_diffrn_measured_fraction_theta_full 0.994
_diffrn_measured_fraction_theta_max 0.992
_diffrn_measurement_device_type 'Bruker D8 Venture Photon 100'
_diffrn_measurement_method '\f and \w scans'
_diffrn_radiation_type MoK\a
_diffrn_radiation_wavelength 0.71073
_diffrn_reflns_av_R_equivalents 0.0414
_diffrn_reflns_av_unetI/netI 0.0394
_diffrn_reflns_Laue_measured_fraction_full 0.994
_diffrn_reflns_Laue_measured_fraction_max 0.992
_diffrn_reflns_limit_h_max 26
_diffrn_reflns_limit_h_min -26
_diffrn_reflns_limit_k_max 9
_diffrn_reflns_limit_k_min -10
_diffrn_reflns_limit_l_max 18
_diffrn_reflns_limit_l_min -18
_diffrn_reflns_number 11827
_diffrn_reflns_point_group_measured_fraction_full 0.994
_diffrn_reflns_point_group_measured_fraction_max 0.992
_diffrn_reflns_theta_full 25.242
_diffrn_reflns_theta_max 27.165
_diffrn_reflns_theta_min 2.793
_exptl_absorpt_coefficient_mu 4.420
_exptl_absorpt_correction_T_max 0.7455
_exptl_absorpt_correction_T_min 0.5923
_exptl_absorpt_correction_type multi-scan
_exptl_absorpt_process_details
;   
SADABS-2016/2 (Bruker,2016/2) was used for the multi-scan absorption correction.
;
_exptl_crystal_colour green
_exptl_crystal_density_diffrn 2.295
_exptl_crystal_description block
_exptl_crystal_F_000 1640
_exptl_crystal_size_max 0.38
_exptl_crystal_size_mid 0.31
_exptl_crystal_size_min 0.20
_refine_diff_density_max 1.925
_refine_diff_density_min -1.117
_refine_diff_density_rms 0.210
_refine_ls_extinction_method none
_refine_ls_goodness_of_fit_ref 1.167
_refine_ls_hydrogen_treatment constr
_refine_ls_matrix_type full
_refine_ls_number_parameters 154
_refine_ls_number_reflns 2778
_refine_ls_number_restraints 0
_refine_ls_restrained_S_all 1.167
_refine_ls_R_factor_all 0.0528
_refine_ls_R_factor_gt 0.0409
_refine_ls_shift/su_max 0.000
_refine_ls_shift/su_mean 0.000
_refine_ls_structure_factor_coef Fsqd
_refine_ls_weighting_details 'w=1/[\s^2^(Fo^2^)+89.1203P] where P=(Fo^2^+2Fc^2^)/3'
_refine_ls_weighting_scheme calc
_refine_ls_wR_factor_gt 0.0952
_refine_ls_wR_factor_ref 0.0992
_reflns_Friedel_coverage 0.000
_reflns_number_gt 2348
_reflns_number_total 2778
_reflns_threshold_expression 'I > 2\s(I)'
_cod_data_source_file d2nj02761e2.cif
_cod_data_source_block Compound_4
_cod_depositor_comments 'Adding full bibliography for 7061871--7061874.cif.'
_cod_original_sg_symbol_H-M 'C 2/c'
_cod_database_code 7061872
_shelx_shelxl_version_number 2018/3
_shelx_space_group_comment
;
The symmetry employed for this shelxl refinement is uniquely defined
by the following loop, which should always be used as a source of
symmetry information in preference to the above space-group names.
They are only intended as comments.
;

loop_
_space_group_symop_operation_xyz
'x, y, z'
'-x, y, -z+1/2'
'x+1/2, y+1/2, z'
'-x+1/2, y+1/2, -z+1/2'
'-x, -y, -z'
'x, -y, z-1/2'
'-x+1/2, -y+1/2, -z'
'x+1/2, -y+1/2, z-1/2'

loop_
_atom_site_label
_atom_site_type_symbol
_atom_site_fract_x
_atom_site_fract_y
_atom_site_fract_z
_atom_site_U_iso_or_equiv
_atom_site_adp_type
_atom_site_occupancy
_atom_site_site_symmetry_order
_atom_site_calc_flag
_atom_site_refinement_flags_posn
_atom_site_refinement_flags_adp
_atom_site_refinement_flags_occupancy
_atom_site_disorder_assembly
_atom_site_disorder_group
Te1 Te 0.42901(2) 0.84329(5) 0.42282(3) 0.01003(13) Uani 1 1 d . . . . .
O1 O 0.4759(2) 0.9372(5) 0.3255(3) 0.0120(10) Uani 1 1 d . . . . .
Cu1 Cu 0.56469(4) 0.89390(10) 0.29716(5) 0.00978(19) Uani 1 1 d . . . . .
Cl1 Cl 0.34466(9) 0.7041(2) 0.52122(12) 0.0207(4) Uani 1 1 d . . . . .
N1 N 0.4254(3) 0.6379(7) 0.2595(4) 0.0122(12) Uani 1 1 d . . . . .
C1 C 0.4253(3) 0.6195(8) 0.3496(5) 0.0135(14) Uani 1 1 d . . . . .
Cl2 Cl 0.60164(8) 0.8352(2) 0.44208(11) 0.0150(3) Uani 1 1 d . . . . .
C2 C 0.4243(4) 0.4719(8) 0.3939(5) 0.0171(15) Uani 1 1 d . . . . .
H2 H 0.424169 0.464427 0.458608 0.021 Uiso 1 1 calc R U . . .
N2 N 0.6494(3) 0.9565(7) 0.2450(4) 0.0127(12) Uani 1 1 d . . . . .
C3 C 0.4234(4) 0.3348(9) 0.3384(5) 0.0239(17) Uani 1 1 d . . . . .
H3 H 0.424242 0.230880 0.365307 0.029 Uiso 1 1 calc R U . . .
C4 C 0.4212(4) 0.3513(9) 0.2446(5) 0.0208(16) Uani 1 1 d . . . . .
H4 H 0.419224 0.259071 0.206168 0.025 Uiso 1 1 calc R U . . .
C6 C 0.6551(3) 0.9418(8) 0.1545(5) 0.0119(14) Uani 1 1 d . . . . .
C5 C 0.4221(4) 0.5054(9) 0.2064(5) 0.0151(14) Uani 1 1 d . . . . .
H5 H 0.420277 0.516871 0.141634 0.018 Uiso 1 1 calc R U . . .
C7 C 0.7088(4) 0.9939(9) 0.1136(5) 0.0168(15) Uani 1 1 d . . . . .
H7 H 0.711732 0.979897 0.049647 0.020 Uiso 1 1 calc R U . . .
C8 C 0.7583(4) 1.0667(9) 0.1676(5) 0.0204(16) Uani 1 1 d . . . . .
H8 H 0.795388 1.107216 0.141182 0.024 Uiso 1 1 calc R U . . .
C9 C 0.7530(4) 1.0797(9) 0.2612(5) 0.0191(15) Uani 1 1 d . . . . .
H9 H 0.786817 1.128028 0.299735 0.023 Uiso 1 1 calc R U . . .
C10 C 0.6984(4) 1.0223(9) 0.2981(5) 0.0170(15) Uani 1 1 d . . . . .
H10 H 0.695488 1.029496 0.362382 0.020 Uiso 1 1 calc R U . . .

loop_
_atom_site_aniso_label
_atom_site_aniso_U_11
_atom_site_aniso_U_22
_atom_site_aniso_U_33
_atom_site_aniso_U_23
_atom_site_aniso_U_13
_atom_site_aniso_U_12
Te1 0.0142(2) 0.0084(2) 0.0076(2) -0.00014(16) 0.00151(15) 0.00066(18)
O1 0.017(3) 0.008(2) 0.012(2) 0.0012(18) 0.0035(19) 0.000(2)
Cu1 0.0127(4) 0.0082(4) 0.0085(4) -0.0004(3) 0.0016(3) -0.0004(3)
Cl1 0.0253(10) 0.0182(9) 0.0197(9) 0.0047(7) 0.0085(7) 0.0014(7)
N1 0.015(3) 0.010(3) 0.012(3) 0.001(2) 0.003(2) 0.000(2)
C1 0.012(3) 0.010(3) 0.018(3) -0.001(3) 0.003(3) -0.002(3)
Cl2 0.0204(9) 0.0152(8) 0.0093(7) -0.0007(6) 0.0004(6) 0.0002(7)
C2 0.028(4) 0.008(3) 0.016(3) 0.004(3) 0.003(3) 0.001(3)
N2 0.011(3) 0.009(3) 0.018(3) -0.002(2) 0.003(2) -0.001(2)
C3 0.038(5) 0.008(3) 0.026(4) 0.003(3) 0.006(3) -0.003(3)
C4 0.034(5) 0.007(3) 0.021(4) -0.001(3) 0.002(3) -0.005(3)
C6 0.009(3) 0.010(3) 0.017(3) 0.002(3) 0.000(3) 0.001(3)
C5 0.021(4) 0.013(3) 0.012(3) -0.002(3) 0.001(3) -0.003(3)
C7 0.017(4) 0.017(4) 0.017(3) 0.003(3) 0.005(3) 0.002(3)
C8 0.013(4) 0.021(4) 0.028(4) 0.002(3) 0.005(3) -0.001(3)
C9 0.015(4) 0.018(4) 0.024(4) -0.003(3) 0.001(3) -0.002(3)
C10 0.020(4) 0.015(3) 0.016(3) -0.005(3) 0.000(3) 0.001(3)

loop_
_atom_type_symbol
_atom_type_description
_atom_type_scat_dispersion_real
_atom_type_scat_dispersion_imag
_atom_type_scat_source
C C 0.0033 0.0016 'International Tables Vol C Tables 4.2.6.8 and 6.1.1.4'
H H 0.0000 0.0000 'International Tables Vol C Tables 4.2.6.8 and 6.1.1.4'
Cl Cl 0.1484 0.1585 'International Tables Vol C Tables 4.2.6.8 and 6.1.1.4'
Cu Cu 0.3201 1.2651 'International Tables Vol C Tables 4.2.6.8 and 6.1.1.4'
N N 0.0061 0.0033 'International Tables Vol C Tables 4.2.6.8 and 6.1.1.4'
O O 0.0106 0.0060 'International Tables Vol C Tables 4.2.6.8 and 6.1.1.4'
Te Te -0.5308 1.6751 'International Tables Vol C Tables 4.2.6.8 and 6.1.1.4'

loop_
_geom_angle_atom_site_label_1
_geom_angle_atom_site_label_2
_geom_angle_atom_site_label_3
_geom_angle
_geom_angle_site_symmetry_1
_geom_angle_site_symmetry_3
_geom_angle_publ_flag
O1 Te1 C1 88.9(2) . . ?
O1 Te1 C6 84.0(2) . 2_655 ?
C1 Te1 C6 94.3(3) . 2_655 ?
O1 Te1 Cl1 166.26(15) . . ?
C1 Te1 Cl1 83.92(19) . . ?
C6 Te1 Cl1 84.88(18) 2_655 . ?
Cu1 O1 Cu1 96.3(2) 2_655 . ?
Cu1 O1 Te1 113.3(2) 2_655 . ?
Cu1 O1 Te1 128.1(2) . . ?
O1 Cu1 O1 79.7(2) 2_655 . ?
O1 Cu1 N2 85.7(2) 2_655 . ?
O1 Cu1 N2 152.6(2) . . ?
O1 Cu1 Cl2 174.20(15) 2_655 . ?
O1 Cu1 Cl2 95.18(14) . . ?
N2 Cu1 Cl2 100.08(17) . . ?
O1 Cu1 N1 83.3(2) 2_655 2_655 ?
O1 Cu1 N1 111.2(2) . 2_655 ?
N2 Cu1 N1 89.7(2) . 2_655 ?
Cl2 Cu1 N1 96.04(15) . 2_655 ?
O1 Cu1 Cu1 41.87(14) 2_655 2_655 ?
O1 Cu1 Cu1 41.81(14) . 2_655 ?
N2 Cu1 Cu1 127.53(17) . 2_655 ?
Cl2 Cu1 Cu1 132.37(6) . 2_655 ?
N1 Cu1 Cu1 86.34(15) 2_655 2_655 ?
C1 N1 C5 118.3(6) . . ?
C1 N1 Cu1 118.2(4) . 2_655 ?
C5 N1 Cu1 123.4(4) . 2_655 ?
N1 C1 C2 124.5(6) . . ?
N1 C1 Te1 113.1(5) . . ?
C2 C1 Te1 122.4(5) . . ?
C1 C2 C3 116.7(7) . . ?
C1 C2 H2 121.6 . . ?
C3 C2 H2 121.6 . . ?
C10 N2 C6 118.9(6) . . ?
C10 N2 Cu1 121.3(5) . . ?
C6 N2 Cu1 119.7(5) . . ?
C4 C3 C2 119.7(7) . . ?
C4 C3 H3 120.2 . . ?
C2 C3 H3 120.2 . . ?
C3 C4 C5 119.3(7) . . ?
C3 C4 H4 120.4 . . ?
C5 C4 H4 120.4 . . ?
N2 C6 C7 122.8(6) . . ?
N2 C6 Te1 114.6(5) . 2_655 ?
C7 C6 Te1 122.5(5) . 2_655 ?
N1 C5 C4 121.4(6) . . ?
N1 C5 H5 119.3 . . ?
C4 C5 H5 119.3 . . ?
C6 C7 C8 118.5(7) . . ?
C6 C7 H7 120.8 . . ?
C8 C7 H7 120.8 . . ?
C7 C8 C9 118.8(7) . . ?
C7 C8 H8 120.6 . . ?
C9 C8 H8 120.6 . . ?
C10 C9 C8 119.8(7) . . ?
C10 C9 H9 120.1 . . ?
C8 C9 H9 120.1 . . ?
N2 C10 C9 121.2(7) . . ?
N2 C10 H10 119.4 . . ?
C9 C10 H10 119.4 . . ?

loop_
_geom_bond_atom_site_label_1
_geom_bond_atom_site_label_2
_geom_bond_distance
_geom_bond_site_symmetry_2
_geom_bond_publ_flag
Te1 O1 1.956(5) . ?
Te1 C1 2.147(7) . ?
Te1 C6 2.156(7) 2_655 ?
Te1 Cl1 2.6270(18) . ?
O1 Cu1 1.949(5) 2_655 ?
O1 Cu1 1.952(5) . ?
Cu1 N2 2.041(6) . ?
Cu1 Cl2 2.2463(18) . ?
Cu1 N1 2.302(6) 2_655 ?
Cu1 Cu1 2.9062(17) 2_655 ?
N1 C1 1.327(9) . ?
N1 C5 1.348(9) . ?
C1 C2 1.390(9) . ?
C2 C3 1.400(10) . ?
C2 H2 0.9500 . ?
N2 C10 1.341(9) . ?
N2 C6 1.344(9) . ?
C3 C4 1.377(11) . ?
C3 H3 0.9500 . ?
C4 C5 1.400(10) . ?
C4 H4 0.9500 . ?
C6 C7 1.379(10) . ?
C5 H5 0.9500 . ?
C7 C8 1.380(11) . ?
C7 H7 0.9500 . ?
C8 C9 1.389(11) . ?
C8 H8 0.9500 . ?
C9 C10 1.379(11) . ?
C9 H9 0.9500 . ?
C10 H10 0.9500 . ?
